data_4110368
loop_
_publ_author_name
'Yves Canac'
'Salvador Conejero'
'Mich\`ele Soleilhavoup'
'Bruno Donnadieu'
'Guy Bertrand'

_publ_contact_author 'Prof G. Bertrand'
_publ_contact_author_address
;
University of California
Department of Chemistry
Riverside, CA 92521 USA
;
_publ_contact_author_email 'gbertrand@mail.ucr.edu '
_publ_contact_author_phone 909-787-2719
_publ_section_title
;
 Synthesis of Transient and Stable C-Amino Phosphorus Ylides and Their
 Fragmentation into Transient and Stable Carbenes
;
_journal_name_full 'Journal of the American Chemical Society'
_journal_page_first 459
_journal_page_last 464
_journal_paper_doi 10.1021/ja055863c
_journal_volume 128
_journal_year 2006
_chemical_formula_sum 'C29 H35 F3 N O3 P S'
_chemical_formula_weight 565.61
_chemical_name_systematic
;
 ?
;
_space_group_IT_number 14
_symmetry_cell_setting monoclinic
_symmetry_space_group_name_Hall '-P 2ybc'
_symmetry_space_group_name_H-M 'P 1 21/c 1'
_atom_sites_solution_hydrogens geom
_atom_sites_solution_primary direct
_atom_sites_solution_secondary difmap
_audit_creation_method SHELXL-97
_cell_angle_alpha 90.00
_cell_angle_beta 93.0750(10)
_cell_angle_gamma 90.00
_cell_formula_units_Z 4
_cell_length_a 10.9466(6)
_cell_length_b 9.0296(5)
_cell_length_c 29.4485(17)
_cell_measurement_temperature 100(2)
_cell_volume 2906.6(3)
_computing_cell_refinement 'Bruker SMART'
_computing_data_collection 'Bruker SMART'
_computing_data_reduction 'Bruker SAINT'
_computing_molecular_graphics 'Bruker SHELXTL'
_computing_publication_material 'Bruker SHELXTL'
_computing_structure_refinement 'SHELXL-97 (Sheldrick, 1997)'
_computing_structure_solution 'Bruker SHELXTL'
_diffrn_ambient_temperature 100(2)
_diffrn_measured_fraction_theta_full 0.999
_diffrn_measured_fraction_theta_max 0.999
_diffrn_measurement_device_type 'CCD area detector'
_diffrn_measurement_method 'phi and omega scans'
_diffrn_radiation_monochromator graphite
_diffrn_radiation_source 'fine-focus sealed tube'
_diffrn_radiation_type MoK\a
_diffrn_radiation_wavelength 0.71073
_diffrn_reflns_av_R_equivalents 0.0589
_diffrn_reflns_av_sigmaI/netI 0.0449
_diffrn_reflns_limit_h_max 13
_diffrn_reflns_limit_h_min -13
_diffrn_reflns_limit_k_max 11
_diffrn_reflns_limit_k_min -11
_diffrn_reflns_limit_l_max 36
_diffrn_reflns_limit_l_min 0
_diffrn_reflns_number 26603,
_diffrn_reflns_theta_full 26.37
_diffrn_reflns_theta_max 26.37
_diffrn_reflns_theta_min 1.86
_exptl_absorpt_coefficient_mu 0.216
_exptl_absorpt_correction_T_max 0.9561
_exptl_absorpt_correction_T_min 0.9460
_exptl_absorpt_correction_type multi-scan
_exptl_crystal_colour ' pale yellow'
_exptl_crystal_density_diffrn 1.293
_exptl_crystal_density_meas 0
_exptl_crystal_description 'prism frag'
_exptl_crystal_F_000 1192
_exptl_crystal_size_max 0.26
_exptl_crystal_size_mid 0.21
_exptl_crystal_size_min 0.21
_refine_diff_density_max 0.327
_refine_diff_density_min -0.315
_refine_diff_density_rms 0.036
_refine_ls_extinction_method none
_refine_ls_goodness_of_fit_ref 0.884
_refine_ls_hydrogen_treatment constr
_refine_ls_matrix_type full
_refine_ls_number_parameters 415
_refine_ls_number_reflns 11878
_refine_ls_number_restraints 0
_refine_ls_restrained_S_all 0.884
_refine_ls_R_factor_all 0.0780
_refine_ls_R_factor_gt 0.0413
_refine_ls_shift/su_max 0.002
_refine_ls_shift/su_mean 0.000
_refine_ls_structure_factor_coef Fsqd
_refine_ls_weighting_details 'calc w=1/[\s^2^(Fo^2^)+(0.0567P)^2^+0.0000P] where P=(Fo^2^+2Fc^2^)/3'
_refine_ls_weighting_scheme calc
_refine_ls_wR_factor_gt 0.0960
_refine_ls_wR_factor_ref 0.1058
_reflns_number_gt 7019
_reflns_number_total 11878
_reflns_threshold_expression >2sigma(I)
_cod_data_source_file ja055863csi20050825_094223_2.cif
_cod_data_source_block 5a
_cod_database_code 4110368

loop_
_symmetry_equiv_pos_as_xyz
'x, y, z'
'-x, y+1/2, -z+1/2'
'-x, -y, -z'
'x, -y-1/2, z-1/2'

loop_
_atom_site_label
_atom_site_type_symbol
_atom_site_fract_x
_atom_site_fract_y
_atom_site_fract_z
_atom_site_U_iso_or_equiv
_atom_site_adp_type
_atom_site_occupancy
_atom_site_symmetry_multiplicity
_atom_site_calc_flag
_atom_site_refinement_flags
_atom_site_disorder_assembly
_atom_site_disorder_group
P1 P 0.69966(3) 0.15136(4) 0.148524(11) 0.04002(10) Uani 1 1 d . . .
N1 N 0.71709(11) 0.25271(13) 0.05460(4) 0.0533(3) Uani 1 1 d . . .
C1 C 0.77809(12) 0.19057(15) 0.09374(4) 0.0435(3) Uani 1 1 d . . .
H1 H 0.8377 0.2674 0.1029 0.052 Uiso 1 1 calc R . .
C2 C 0.86128(13) 0.04883(15) 0.08840(5) 0.0494(4) Uani 1 1 d . . .
C3 C 0.89774(13) -0.00147(15) 0.13664(5) 0.0491(4) Uani 1 1 d . . .
C4 C 0.99459(14) -0.09513(19) 0.14862(6) 0.0691(5) Uani 1 1 d . . .
H4 H 1.0459 -0.1279 0.1265 0.083 Uiso 1 1 calc R . .
C5 C 1.01493(16) -0.1395(2) 0.19281(7) 0.0785(5) Uani 1 1 d . . .
H5 H 1.0797 -0.2032 0.2002 0.094 Uiso 1 1 calc R . .
C6 C 0.94206(15) -0.09211(19) 0.22645(6) 0.0710(5) Uani 1 1 d . . .
H6 H 0.9583 -0.1226 0.2563 0.085 Uiso 1 1 calc R . .
C7 C 0.84542(13) 0.00000(17) 0.21589(5) 0.0555(4) Uani 1 1 d . . .
H7 H 0.7953 0.0328 0.2384 0.067 Uiso 1 1 calc R . .
C8 C 0.82356(12) 0.04369(14) 0.17082(5) 0.0441(3) Uani 1 1 d . . .
C9 C 0.79811(15) -0.08275(17) 0.06362(6) 0.0686(5) Uani 1 1 d . . .
H9A H 0.8511 -0.1675 0.0655 0.103 Uiso 1 1 calc R . .
H9B H 0.7806 -0.0574 0.0323 0.103 Uiso 1 1 calc R . .
H9C H 0.7232 -0.1055 0.0777 0.103 Uiso 1 1 calc R . .
C10 C 0.97394(15) 0.0932(2) 0.06262(6) 0.0744(5) Uani 1 1 d . . .
H10A H 1.0194 0.1677 0.0796 0.112 Uiso 1 1 calc R . .
H10B H 0.9480 0.1318 0.0333 0.112 Uiso 1 1 calc R . .
H10C H 1.0248 0.0079 0.0589 0.112 Uiso 1 1 calc R . .
C11 C 0.61700(14) 0.17782(17) 0.02890(5) 0.0599(4) Uani 1 1 d . . .
H11 H 0.6068 0.0805 0.0429 0.072 Uiso 1 1 calc R . .
C12 C 0.6487(2) 0.1512(2) -0.02007(5) 0.0988(7) Uani 1 1 d . . .
H12A H 0.6541 0.2444 -0.0355 0.148 Uiso 1 1 calc R . .
H12B H 0.5861 0.0917 -0.0351 0.148 Uiso 1 1 calc R . .
H12C H 0.7257 0.1006 -0.0205 0.148 Uiso 1 1 calc R . .
C13 C 0.49437(16) 0.2564(2) 0.02926(6) 0.0924(6) Uani 1 1 d . . .
H13A H 0.4772 0.2812 0.0600 0.139 Uiso 1 1 calc R . .
H13B H 0.4313 0.1924 0.0166 0.139 Uiso 1 1 calc R . .
H13C H 0.4971 0.3452 0.0114 0.139 Uiso 1 1 calc R . .
C14 C 0.73217(16) 0.41295(17) 0.04544(5) 0.0646(5) Uani 1 1 d . . .
H14 H 0.6872 0.4324 0.0164 0.077 Uiso 1 1 calc R . .
C15 C 0.86430(18) 0.4541(2) 0.03862(7) 0.0947(6) Uani 1 1 d . . .
H15A H 0.9113 0.4446 0.0669 0.142 Uiso 1 1 calc R . .
H15B H 0.8682 0.5546 0.0281 0.142 Uiso 1 1 calc R . .
H15C H 0.8970 0.3892 0.0165 0.142 Uiso 1 1 calc R . .
C16 C 0.6761(2) 0.51403(18) 0.08022(6) 0.0917(6) Uani 1 1 d . . .
H16A H 0.5970 0.4771 0.0871 0.138 Uiso 1 1 calc R . .
H16B H 0.6680 0.6123 0.0680 0.138 Uiso 1 1 calc R . .
H16C H 0.7282 0.5164 0.1075 0.138 Uiso 1 1 calc R . .
C17 C 0.68082(12) 0.31268(14) 0.18351(4) 0.0419(3) Uani 1 1 d . . .
C18 C 0.78335(14) 0.40062(17) 0.19173(5) 0.0595(4) Uani 1 1 d . . .
H18 H 0.8566 0.3758 0.1790 0.071 Uiso 1 1 calc R . .
C19 C 0.77691(16) 0.52537(18) 0.21882(6) 0.0690(5) Uani 1 1 d . . .
H19 H 0.8455 0.5851 0.2240 0.083 Uiso 1 1 calc R . .
C20 C 0.66966(19) 0.56055(19) 0.23788(5) 0.0722(5) Uani 1 1 d . . .
H20 H 0.6657 0.6436 0.2564 0.087 Uiso 1 1 calc R . .
C21 C 0.56853(18) 0.47489(19) 0.22991(6) 0.0743(5) Uani 1 1 d . . .
H21 H 0.4957 0.5006 0.2427 0.089 Uiso 1 1 calc R . .
C22 C 0.57315(14) 0.35012(16) 0.20296(5) 0.0577(4) Uani 1 1 d . . .
H22 H 0.5039 0.2915 0.1979 0.069 Uiso 1 1 calc R . .
C23 C 0.56378(12) 0.03944(15) 0.14576(4) 0.0421(3) Uani 1 1 d . . .
C24 C 0.57332(14) -0.11173(16) 0.15497(5) 0.0557(4) Uani 1 1 d . . .
H24 H 0.6497 -0.1540 0.1617 0.067 Uiso 1 1 calc R . .
C25 C 0.46952(16) -0.19862(18) 0.15416(5) 0.0669(5) Uani 1 1 d . . .
H25 H 0.4762 -0.2995 0.1602 0.080 Uiso 1 1 calc R . .
C26 C 0.35650(15) -0.1372(2) 0.14455(5) 0.0656(4) Uani 1 1 d . . .
H26 H 0.2869 -0.1963 0.1442 0.079 Uiso 1 1 calc R . .
C27 C 0.34613(14) 0.01053(19) 0.13557(5) 0.0637(4) Uani 1 1 d . . .
H27 H 0.2693 0.0521 0.1293 0.076 Uiso 1 1 calc R . .
C28 C 0.44881(13) 0.09829(16) 0.13569(5) 0.0516(4) Uani 1 1 d . . .
H28 H 0.4409 0.1985 0.1289 0.062 Uiso 1 1 calc R . .
S1 S 0.17316(4) 0.43250(5) 0.153991(15) 0.06196(13) Uani 1 1 d . . .
O1A O 0.2061(10) 0.5707(9) 0.1791(3) 0.092(2) Uani 0.50 1 d P A 1
O2A O 0.0539(7) 0.4092(15) 0.1477(4) 0.108(3) Uani 0.50 1 d P A 1
O3A O 0.2425(8) 0.3137(7) 0.1674(3) 0.126(3) Uani 0.50 1 d P A 1
O1B O 0.1677(10) 0.5702(8) 0.1717(3) 0.111(3) Uani 0.50 1 d P A 2
O2B O 0.0508(9) 0.3595(15) 0.1451(4) 0.109(3) Uani 0.50 1 d P A 2
O3B O 0.2647(6) 0.3353(8) 0.1736(3) 0.104(2) Uani 0.50 1 d P A 2
C29A C 0.2028(13) 0.476(2) 0.0993(6) 0.091(4) Uani 0.50 1 d P A 1
F1A F 0.1649(11) 0.5936(11) 0.0789(3) 0.110(3) Uani 0.50 1 d P A 1
F2A F 0.1943(12) 0.3774(13) 0.0681(5) 0.114(3) Uani 0.50 1 d P A 1
F3A F 0.3303(10) 0.5123(12) 0.0960(4) 0.128(4) Uani 0.50 1 d P A 1
C29B C 0.2347(10) 0.4648(15) 0.0977(3) 0.0475(17) Uani 0.50 1 d P A 2
F1B F 0.1507(9) 0.5627(15) 0.0777(3) 0.156(4) Uani 0.50 1 d P A 2
F2B F 0.2240(11) 0.3313(13) 0.0736(5) 0.094(2) Uani 0.50 1 d P A 2
F3B F 0.3421(7) 0.5072(10) 0.0994(3) 0.099(3) Uani 0.50 1 d P A 2

loop_
_atom_site_aniso_label
_atom_site_aniso_U_11
_atom_site_aniso_U_22
_atom_site_aniso_U_33
_atom_site_aniso_U_23
_atom_site_aniso_U_13
_atom_site_aniso_U_12
P1 0.0382(2) 0.0388(2) 0.0432(2) -0.00316(16) 0.00297(15) 0.00028(16)
N1 0.0637(8) 0.0461(8) 0.0490(7) 0.0024(6) -0.0078(6) -0.0164(6)
C1 0.0444(8) 0.0410(8) 0.0456(8) -0.0060(6) 0.0060(6) -0.0090(6)
C2 0.0511(9) 0.0452(9) 0.0530(9) -0.0116(7) 0.0110(7) -0.0031(7)
C3 0.0423(8) 0.0432(9) 0.0621(10) -0.0096(7) 0.0045(7) -0.0011(7)
C4 0.0526(10) 0.0718(12) 0.0837(13) -0.0110(9) 0.0108(9) 0.0178(9)
C5 0.0605(11) 0.0713(13) 0.1023(15) 0.0027(11) -0.0103(10) 0.0249(9)
C6 0.0614(11) 0.0795(13) 0.0705(12) 0.0063(9) -0.0105(9) 0.0139(10)
C7 0.0498(9) 0.0607(10) 0.0556(10) -0.0017(7) -0.0017(7) 0.0058(8)
C8 0.0390(8) 0.0413(8) 0.0519(9) -0.0038(6) 0.0018(7) 0.0003(6)
C9 0.0791(12) 0.0544(10) 0.0726(11) -0.0217(8) 0.0062(9) -0.0014(9)
C10 0.0673(11) 0.0820(13) 0.0769(12) -0.0119(9) 0.0314(9) -0.0042(10)
C11 0.0701(11) 0.0582(10) 0.0502(9) 0.0042(7) -0.0083(8) -0.0218(9)
C12 0.149(2) 0.0972(15) 0.0486(10) -0.0044(9) -0.0068(11) -0.0448(14)
C13 0.0780(14) 0.0913(15) 0.1047(15) 0.0332(12) -0.0258(11) -0.0166(12)
C14 0.0819(12) 0.0512(10) 0.0594(10) 0.0106(8) -0.0073(9) -0.0178(9)
C15 0.0989(15) 0.0818(14) 0.1024(15) 0.0234(11) -0.0037(12) -0.0450(12)
C16 0.1356(19) 0.0460(11) 0.0931(14) 0.0027(10) 0.0013(13) -0.0031(11)
C17 0.0442(8) 0.0401(8) 0.0415(8) -0.0023(6) 0.0017(6) 0.0031(6)
C18 0.0482(9) 0.0611(10) 0.0686(10) -0.0210(8) -0.0011(8) 0.0010(8)
C19 0.0697(12) 0.0579(11) 0.0780(12) -0.0215(9) -0.0102(9) -0.0028(9)
C20 0.1002(15) 0.0547(11) 0.0615(11) -0.0166(8) 0.0030(10) 0.0108(11)
C21 0.0854(14) 0.0651(12) 0.0754(12) -0.0153(9) 0.0313(10) 0.0105(11)
C22 0.0587(10) 0.0550(10) 0.0609(9) -0.0069(8) 0.0178(8) -0.0041(8)
C23 0.0419(8) 0.0414(9) 0.0435(8) 0.0001(6) 0.0049(6) -0.0031(6)
C24 0.0545(10) 0.0445(10) 0.0677(10) 0.0009(7) -0.0010(8) 0.0006(7)
C25 0.0738(12) 0.0463(10) 0.0805(12) 0.0004(8) 0.0034(9) -0.0162(9)
C26 0.0548(11) 0.0676(12) 0.0747(11) -0.0087(9) 0.0069(8) -0.0191(9)
C27 0.0436(9) 0.0682(12) 0.0790(12) -0.0082(9) 0.0005(8) -0.0033(8)
C28 0.0448(9) 0.0476(9) 0.0621(10) 0.0018(7) -0.0001(7) -0.0010(7)
S1 0.0599(3) 0.0587(3) 0.0684(3) -0.0012(2) 0.0142(2) 0.0030(2)
O1A 0.136(5) 0.084(3) 0.057(2) 0.001(2) 0.015(3) -0.025(3)
O2A 0.039(3) 0.174(9) 0.113(5) 0.017(5) 0.021(2) -0.032(3)
O3A 0.161(6) 0.047(2) 0.170(6) 0.041(3) 0.016(4) 0.042(3)
O1B 0.171(8) 0.055(3) 0.112(5) -0.043(3) 0.040(5) 0.012(3)
O2B 0.094(4) 0.152(7) 0.084(3) -0.015(3) 0.022(2) -0.073(3)
O3B 0.061(2) 0.163(6) 0.088(3) 0.013(3) -0.002(2) 0.048(3)
C29A 0.038(6) 0.109(6) 0.128(8) -0.043(5) 0.025(4) -0.009(5)
F1A 0.158(7) 0.098(3) 0.076(3) 0.027(2) 0.025(3) -0.019(4)
F2A 0.153(8) 0.097(7) 0.095(4) -0.039(4) 0.036(5) -0.038(5)
F3A 0.125(7) 0.155(7) 0.110(5) -0.009(4) 0.056(5) -0.059(6)
C29B 0.030(5) 0.066(4) 0.049(3) 0.000(2) 0.024(3) -0.013(3)
F1B 0.117(5) 0.207(10) 0.141(5) 0.093(5) -0.009(3) 0.013(6)
F2B 0.098(3) 0.097(6) 0.088(3) -0.033(4) 0.033(3) -0.025(3)
F3B 0.051(3) 0.108(5) 0.142(6) -0.046(4) 0.036(3) -0.033(3)

loop_
_atom_type_symbol
_atom_type_description
_atom_type_scat_dispersion_real
_atom_type_scat_dispersion_imag
_atom_type_scat_source
C C 0.0033 0.0016 'International Tables Vol C Tables 4.2.6.8 and 6.1.1.4'
H H 0.0000 0.0000 'International Tables Vol C Tables 4.2.6.8 and 6.1.1.4'
N N 0.0061 0.0033 'International Tables Vol C Tables 4.2.6.8 and 6.1.1.4'
O O 0.0106 0.0060 'International Tables Vol C Tables 4.2.6.8 and 6.1.1.4'
F F 0.0171 0.0103 'International Tables Vol C Tables 4.2.6.8 and 6.1.1.4'
P P 0.1023 0.0942 'International Tables Vol C Tables 4.2.6.8 and 6.1.1.4'
S S 0.1246 0.1234 'International Tables Vol C Tables 4.2.6.8 and 6.1.1.4'

loop_
_geom_angle_atom_site_label_1
_geom_angle_atom_site_label_2
_geom_angle_atom_site_label_3
_geom_angle
C8 P1 C23 108.94(6)
C8 P1 C17 109.97(6)
C23 P1 C17 111.14(6)
C8 P1 C1 92.60(6)
C23 P1 C1 118.47(6)
C17 P1 C1 113.91(6)
C1 N1 C11 123.02(11)
C1 N1 C14 118.85(11)
C11 N1 C14 116.38(12)
N1 C1 C2 119.21(11)
N1 C1 P1 123.34(10)
C2 C1 P1 102.83(8)
C3 C2 C10 111.19(12)
C3 C2 C9 107.48(12)
C10 C2 C9 108.62(12)
C3 C2 C1 105.77(10)
C10 C2 C1 108.64(12)
C9 C2 C1 115.15(12)
C4 C3 C8 117.62(14)
C4 C3 C2 125.26(13)
C8 C3 C2 117.02(12)
C5 C4 C3 120.23(15)
C4 C5 C6 121.60(16)
C7 C6 C5 119.81(16)
C6 C7 C8 118.68(14)
C3 C8 C7 122.04(13)
C3 C8 P1 111.06(11)
C7 C8 P1 126.82(11)
N1 C11 C13 114.72(13)
N1 C11 C12 111.18(13)
C13 C11 C12 109.09(15)
N1 C14 C15 112.29(14)
N1 C14 C16 114.14(13)
C15 C14 C16 111.28(15)
C22 C17 C18 119.27(13)
C22 C17 P1 124.18(11)
C18 C17 P1 116.53(10)
C19 C18 C17 120.09(15)
C20 C19 C18 119.85(16)
C21 C20 C19 120.41(15)
C20 C21 C22 120.58(16)
C17 C22 C21 119.80(15)
C28 C23 C24 118.39(13)
C28 C23 P1 122.35(11)
C24 C23 P1 119.25(11)
C25 C24 C23 120.01(14)
C26 C25 C24 120.42(15)
C27 C26 C25 120.04(15)
C26 C27 C28 120.25(15)
C27 C28 C23 120.88(14)
O2A S1 O1B 97.8(7)
O2A S1 O3A 116.5(7)
O1B S1 O3A 130.5(6)
O2A S1 O3B 128.5(7)
O1B S1 O3B 117.0(6)
O3A S1 O3B 14.3(7)
O2A S1 O1A 114.5(7)
O1B S1 O1A 18.0(9)
O3A S1 O1A 113.6(6)
O3B S1 O1A 99.7(5)
O2A S1 O2B 17.1(10)
O1B S1 O2B 114.4(7)
O3A S1 O2B 100.6(7)
O3B S1 O2B 113.6(6)
O1A S1 O2B 130.2(6)
O2A S1 C29A 98.0(8)
O1B S1 C29A 99.6(8)
O3A S1 C29A 109.0(6)
O3B S1 C29A 110.9(6)
O1A S1 C29A 103.0(8)
O2B S1 C29A 98.5(8)
O2A S1 C29B 107.6(7)
O1B S1 C29B 103.1(6)
O3A S1 C29B 99.3(5)
O3B S1 C29B 100.2(4)
O1A S1 C29B 103.0(5)
O2B S1 C29B 106.1(6)
C29A S1 C29B 11.1(8)
F2A C29A F1A 103.5(14)
F2A C29A F3A 98.3(11)
F1A C29A F3A 94.0(13)
F2A C29A S1 120.5(14)
F1A C29A S1 124.2(10)
F3A C29A S1 110.4(12)
F3B C29B F1B 115.4(10)
F3B C29B F2B 110.0(10)
F1B C29B F2B 107.3(10)
F3B C29B S1 113.8(9)
F1B C29B S1 102.5(7)
F2B C29B S1 107.1(8)

loop_
_geom_bond_atom_site_label_1
_geom_bond_atom_site_label_2
_geom_bond_distance
P1 C8 1.7665(14)
P1 C23 1.7965(13)
P1 C17 1.8023(13)
P1 C1 1.9010(13)
N1 C1 1.4164(16)
N1 C11 1.4635(17)
N1 C14 1.4828(18)
C1 C2 1.5834(18)
C2 C3 1.524(2)
C2 C10 1.5357(19)
C2 C9 1.5389(19)
C3 C4 1.387(2)
C3 C8 1.3881(19)
C4 C5 1.368(2)
C5 C6 1.373(2)
C6 C7 1.368(2)
C7 C8 1.3929(19)
C11 C13 1.519(2)
C11 C12 1.520(2)
C14 C15 1.517(2)
C14 C16 1.525(2)
C17 C22 1.3799(18)
C17 C18 1.3856(18)
C18 C19 1.384(2)
C19 C20 1.366(2)
C20 C21 1.361(2)
C21 C22 1.381(2)
C23 C28 1.3835(18)
C23 C24 1.3945(19)
C24 C25 1.380(2)
C25 C26 1.372(2)
C26 C27 1.363(2)
C27 C28 1.3751(19)
S1 O2A 1.326(8)
S1 O1B 1.350(7)
S1 O3A 1.361(6)
S1 O3B 1.430(6)
S1 O1A 1.485(9)
S1 O2B 1.504(10)
S1 C29A 1.707(14)
S1 C29B 1.846(8)
C29A F2A 1.28(2)
C29A F1A 1.279(19)
C29A F3A 1.443(17)
C29B F3B 1.235(14)
C29B F1B 1.384(15)
C29B F2B 1.400(19)
